data_2235597
loop_
_publ_author_name
'Tahir, M. Nawaz'
'Ali, Akbar'
'Umar, M. Naveed'
'Hussain, Ishtiaq'
'Shad, Hazoor Ahmad'

_publ_section_title
;
 3-[(<i>E</i>)-(Pyridin-3-ylimino)methyl]phenol
;
_journal_coeditor_code RK2365
_journal_issue 7
_journal_name_full 'Acta Crystallographica Section E'
_journal_page_first o2072
_journal_paper_doi 10.1107/S1600536812025822
_journal_volume 68
_journal_year 2012
_chemical_formula_iupac 'C12 H10 N2 O'
_chemical_formula_moiety 'C12 H10 N2 O'
_chemical_formula_sum 'C12 H10 N2 O'
_chemical_formula_weight 198.22
_chemical_name_systematic
;
 3-[(<i>E</i>)-(Pyridin-3-ylimino)methyl]phenol
;
_space_group_IT_number 2
_symmetry_cell_setting triclinic
_symmetry_space_group_name_Hall '-P 1'
_symmetry_space_group_name_H-M 'P -1'
_atom_sites_solution_hydrogens geom
_atom_sites_solution_primary direct
_atom_sites_solution_secondary difmap
_audit_creation_method SHELXL97
_cell_angle_alpha 78.207(4)
_cell_angle_beta 89.641(3)
_cell_angle_gamma 77.601(4)
_cell_formula_units_Z 4
_cell_length_a 5.7768(5)
_cell_length_b 12.1450(11)
_cell_length_c 14.8194(13)
_cell_measurement_reflns_used 2704
_cell_measurement_temperature 296(2)
_cell_measurement_theta_max 26.00
_cell_measurement_theta_min 1.78
_cell_volume 993.26(15)
_computing_cell_refinement '<i>SAINT</i> (Bruker, 2007)'
_computing_data_collection '<i>APEX2</i> (Bruker, 2007)'
_computing_data_reduction '<i>SAINT</i> (Bruker, 2007)'
_computing_molecular_graphics '<i>ORTEP-3</i> (Farrugia, 1997) and <i>PLATON</i> (Spek, 2009)'
_computing_publication_material '<i>WinGX</i> (Farrugia, 1999) and <i>PLATON</i> (Spek, 2009)'
_computing_structure_refinement '<i>SHELXL97</i> (Sheldrick, 2008)'
_computing_structure_solution '<i>SHELXS97</i> (Sheldrick, 2008)'
_diffrn_ambient_temperature 296(2)
_diffrn_detector_area_resol_mean 8.00
_diffrn_measured_fraction_theta_full 0.997
_diffrn_measured_fraction_theta_max 0.997
_diffrn_measurement_device_type 'Bruker Kappa APEXII CCD'
_diffrn_measurement_method \w-scans
_diffrn_radiation_monochromator graphite
_diffrn_radiation_source 'fine-focus sealed tube'
_diffrn_radiation_type MoK\a
_diffrn_radiation_wavelength 0.71073
_diffrn_reflns_av_R_equivalents 0.0291
_diffrn_reflns_av_sigmaI/netI 0.0322
_diffrn_reflns_limit_h_max 7
_diffrn_reflns_limit_h_min -6
_diffrn_reflns_limit_k_max 14
_diffrn_reflns_limit_k_min -14
_diffrn_reflns_limit_l_max 18
_diffrn_reflns_limit_l_min -18
_diffrn_reflns_number 14798
_diffrn_reflns_theta_full 26.00
_diffrn_reflns_theta_max 26.00
_diffrn_reflns_theta_min 1.76
_diffrn_standards_number 0
_exptl_absorpt_coefficient_mu 0.087
_exptl_absorpt_correction_T_max 0.966
_exptl_absorpt_correction_T_min 0.957
_exptl_absorpt_correction_type multi-scan
_exptl_absorpt_process_details '(SADABS; Bruker, 2005)'
_exptl_crystal_colour colourless
_exptl_crystal_density_diffrn 1.326
_exptl_crystal_density_method 'not measured'
_exptl_crystal_description prism
_exptl_crystal_F_000 416
_exptl_crystal_size_max 0.30
_exptl_crystal_size_mid 0.25
_exptl_crystal_size_min 0.20
_refine_diff_density_max 0.124
_refine_diff_density_min -0.160
_refine_ls_goodness_of_fit_ref 1.036
_refine_ls_hydrogen_treatment constr
_refine_ls_matrix_type full
_refine_ls_number_parameters 261
_refine_ls_number_reflns 3876
_refine_ls_number_restraints 0
_refine_ls_restrained_S_all 1.036
_refine_ls_R_factor_all 0.0701
_refine_ls_R_factor_gt 0.0440
_refine_ls_shift/su_max 0.000
_refine_ls_shift/su_mean 0.000
_refine_ls_structure_factor_coef Fsqd
_refine_ls_weighting_details 'calc w=1/[\s^2^(Fo^2^)+(0.0494P)^2^+0.1521P] where P=(Fo^2^+2Fc^2^)/3'
_refine_ls_weighting_scheme calc
_refine_ls_wR_factor_gt 0.1042
_refine_ls_wR_factor_ref 0.1178
_reflns_number_gt 2704
_reflns_number_total 3876
_reflns_threshold_expression I>2\s(I)
_cod_data_source_file rk2365.cif
_cod_data_source_block I
_cod_database_code 2235597
_cod_database_fobs_code 2235597

loop_
_symmetry_equiv_pos_site_id
_symmetry_equiv_pos_as_xyz
1 x,y,z
2 -x,-y,-z

loop_
_atom_site_aniso_label
_atom_site_aniso_U_11
_atom_site_aniso_U_22
_atom_site_aniso_U_33
_atom_site_aniso_U_12
_atom_site_aniso_U_13
_atom_site_aniso_U_23
O1 0.0813(10) 0.0476(8) 0.0915(11) -0.0207(7) 0.0199(8) -0.0179(7)
N1 0.0536(9) 0.0454(9) 0.0502(9) -0.0099(7) 0.0086(7) -0.0094(7)
N2 0.0648(9) 0.0486(10) 0.0605(10) -0.0178(8) 0.0029(7) -0.0147(8)
C1 0.0600(11) 0.0510(11) 0.0503(11) -0.0189(9) 0.0007(8) -0.0123(9)
C2 0.0508(10) 0.0507(11) 0.0430(10) -0.0191(8) 0.0057(7) -0.0093(8)
C3 0.0466(9) 0.0554(11) 0.0358(9) -0.0146(8) -0.0006(7) -0.0099(8)
C4 0.0474(10) 0.0757(14) 0.0498(11) -0.0184(9) 0.0040(8) -0.0180(10)
C5 0.0592(12) 0.0834(16) 0.0531(12) -0.0352(11) 0.0082(9) -0.0145(10)
C6 0.0728(13) 0.0638(13) 0.0529(12) -0.0372(11) 0.0017(9) -0.0083(9)
C7 0.0481(10) 0.0534(11) 0.0406(10) -0.0049(8) 0.0003(8) -0.0132(8)
C8 0.0507(9) 0.0424(10) 0.0400(9) -0.0059(8) -0.0024(7) -0.0087(8)
C9 0.0662(12) 0.0530(12) 0.0500(11) -0.0053(9) 0.0103(9) -0.0120(9)
C10 0.0836(14) 0.0471(12) 0.0605(12) -0.0029(10) 0.0044(10) -0.0198(10)
C11 0.0778(13) 0.0447(11) 0.0613(12) -0.0143(10) -0.0061(10) -0.0120(9)
C12 0.0550(10) 0.0472(11) 0.0514(11) -0.0103(8) 0.0046(8) -0.0156(8)
O2 0.0658(8) 0.0451(8) 0.0890(10) -0.0024(6) -0.0092(7) -0.0127(7)
N3 0.0533(9) 0.0449(9) 0.0511(9) -0.0079(7) -0.0042(7) -0.0112(7)
N4 0.0559(9) 0.0460(9) 0.0565(9) -0.0070(7) 0.0029(7) -0.0089(7)
C13 0.0488(10) 0.0517(11) 0.0492(10) -0.0036(8) 0.0047(8) -0.0096(8)
C14 0.0430(9) 0.0482(11) 0.0441(10) -0.0014(8) -0.0026(7) -0.0075(8)
C15 0.0454(9) 0.0539(11) 0.0352(9) -0.0067(8) 0.0054(7) -0.0121(8)
C16 0.0438(10) 0.0779(14) 0.0521(11) -0.0082(9) 0.0017(8) -0.0230(10)
C17 0.0444(10) 0.0849(16) 0.0539(12) 0.0083(10) -0.0056(8) -0.0191(11)
C18 0.0546(11) 0.0592(12) 0.0540(11) 0.0103(9) 0.0030(9) -0.0092(10)
C19 0.0526(10) 0.0538(11) 0.0422(10) -0.0158(8) 0.0053(8) -0.0159(8)
C20 0.0506(9) 0.0428(10) 0.0385(9) -0.0111(8) 0.0044(7) -0.0100(8)
C21 0.0586(10) 0.0509(11) 0.0470(10) -0.0135(9) -0.0027(8) -0.0122(8)
C22 0.0721(12) 0.0460(11) 0.0512(11) -0.0168(9) 0.0018(9) -0.0140(9)
C23 0.0675(12) 0.0404(10) 0.0540(11) -0.0093(9) 0.0101(9) -0.0075(8)
C24 0.0526(10) 0.0442(10) 0.0521(11) -0.0122(8) 0.0020(8) -0.0122(8)

loop_
_atom_site_type_symbol
_atom_site_label
_atom_site_fract_x
_atom_site_fract_y
_atom_site_fract_z
_atom_site_U_iso_or_equiv
_atom_site_thermal_displace_type
_atom_site_occupancy
_atom_site_disorder_group
O O1 0.3002(3) -0.38329(11) 0.13058(10) 0.0720(6) Uani 1.000 -16
N N1 0.1603(3) 0.05071(12) 0.10067(9) 0.0500(5) Uani 1.000 -16
N N2 0.4028(3) 0.29991(13) 0.00539(10) 0.0566(6) Uani 1.000 -16
C C1 0.1241(3) -0.29847(16) 0.15019(12) 0.0525(6) Uani 1.000 -16
C C2 0.1340(3) -0.18383(14) 0.12760(11) 0.0470(6) Uani 1.000 -16
C C3 -0.0509(3) -0.09881(15) 0.14672(11) 0.0453(6) Uani 1.000 -16
C C4 -0.2498(3) -0.13042(17) 0.18808(12) 0.0562(7) Uani 1.000 -16
C C5 -0.2555(3) -0.24564(19) 0.21309(13) 0.0622(8) Uani 1.000 -16
C C6 -0.0716(3) -0.32902(17) 0.19536(12) 0.0603(7) Uani 1.000 -16
C C7 -0.0320(3) 0.02167(15) 0.12514(11) 0.0478(6) Uani 1.000 -16
C C8 0.1768(3) 0.16709(14) 0.08358(11) 0.0450(5) Uani 1.000 -16
C C9 0.0388(3) 0.25436(16) 0.12042(12) 0.0574(7) Uani 1.000 -16
C C10 0.0867(4) 0.36199(16) 0.09900(13) 0.0642(7) Uani 1.000 -16
C C11 0.2672(3) 0.38158(16) 0.04216(13) 0.0609(7) Uani 1.000 -16
C C12 0.3563(3) 0.19524(15) 0.02750(12) 0.0506(6) Uani 1.000 -16
O O2 -0.01543(13) 0.39654(6) 0.38845(7) 0.0683(5) Uani 1.000 -16
N N3 0.19245(12) -0.03508(6) 0.39821(6) 0.0500(5) Uani 1.000 -16
N N4 0.64794(12) -0.29360(6) 0.47831(6) 0.0537(5) Uani 1.000 -16
C C13 -0.12229(13) 0.31831(6) 0.36181(7) 0.0512(6) Uani 1.000 -16
C C14 -0.02002(12) 0.20228(6) 0.37886(6) 0.0467(6) Uani 1.000 -16
C C15 -0.1372(3) 0.12369(15) 0.35433(11) 0.0451(6) Uani 1.000 -16
C C16 -0.3621(3) 0.16340(18) 0.31206(12) 0.0573(7) Uani 1.000 -16
C C17 -0.4595(3) 0.28010(19) 0.29175(13) 0.0638(7) Uani 1.000 -16
C C18 -0.3421(3) 0.35724(17) 0.31563(12) 0.0598(7) Uani 1.000 -16
C C19 -0.0232(3) 0.00155(15) 0.37155(11) 0.0480(6) Uani 1.000 -16
C C20 0.3013(3) -0.15308(14) 0.41181(11) 0.0436(5) Uani 1.000 -16
C C21 0.2182(3) -0.23740(15) 0.37925(12) 0.0516(6) Uani 1.000 -16
C C22 0.3527(3) -0.34747(15) 0.39586(12) 0.0553(7) Uani 1.000 -16
C C23 0.5661(3) -0.37225(15) 0.44406(12) 0.0547(6) Uani 1.000 -16
C C24 0.5160(3) -0.18691(15) 0.46091(12) 0.0491(6) Uani 1.000 -16
H H1 0.38859 -0.35466 0.09392 0.1080 Uiso 1.000 -16
H H2 0.26668 -0.16302 0.09910 0.0564 Uiso 1.000 -16
H H4 -0.37822 -0.07438 0.19884 0.0674 Uiso 1.000 -16
H H5 -0.38665 -0.26689 0.24252 0.0747 Uiso 1.000 -16
H H6 -0.07728 -0.40633 0.21353 0.0723 Uiso 1.000 -16
H H7 -0.16522 0.07872 0.12950 0.0574 Uiso 1.000 -16
H H9 -0.08377 0.23995 0.15891 0.0689 Uiso 1.000 -16
H H10 -0.00331 0.42169 0.12306 0.0771 Uiso 1.000 -16
H H11 0.29688 0.45537 0.02849 0.0732 Uiso 1.000 -16
H H12 0.45151 0.13687 0.00348 0.0606 Uiso 1.000 -16
H H2A 0.09555 0.36277 0.42494 0.1024 Uiso 1.000 -16
H H14 0.13035 0.17617 0.40734 0.0560 Uiso 1.000 -16
H H16 -0.44634 0.11167 0.29759 0.0688 Uiso 1.000 -16
H H17 -0.60742 0.30686 0.26131 0.0765 Uiso 1.000 -16
H H18 -0.40970 0.43573 0.30089 0.0717 Uiso 1.000 -16
H H19 -0.11186 -0.05113 0.36265 0.0576 Uiso 1.000 -16
H H21 0.07331 -0.21935 0.34665 0.0620 Uiso 1.000 -16
H H22 0.29991 -0.40511 0.37463 0.0663 Uiso 1.000 -16
H H23 0.65766 -0.44690 0.45330 0.0656 Uiso 1.000 -16
H H24 0.57225 -0.13110 0.48342 0.0589 Uiso 1.000 -16

loop_
_atom_type_symbol
_atom_type_description
_atom_type_scat_dispersion_real
_atom_type_scat_dispersion_imag
_atom_type_scat_source
C C 0.0033 0.0016 'International Tables Vol C Tables 4.2.6.8 and 6.1.1.4'
H H 0.0000 0.0000 'International Tables Vol C Tables 4.2.6.8 and 6.1.1.4'
N N 0.0061 0.0033 'International Tables Vol C Tables 4.2.6.8 and 6.1.1.4'
O O 0.0106 0.0060 'International Tables Vol C Tables 4.2.6.8 and 6.1.1.4'

loop_
_geom_angle_atom_site_label_1
_geom_angle_atom_site_label_2
_geom_angle_atom_site_label_3
_geom_angle
_geom_angle_publ_flag
C1 O1 H1 109.00 no
C13 O2 H2A 109.00 no
C7 N1 C8 120.93(16) no
C11 N2 C12 116.56(16) no
C19 N3 C20 121.28(12) no
C23 N4 C24 116.83(12) no
C2 C1 C6 119.03(17) no
O1 C1 C6 118.63(17) no
O1 C1 C2 122.33(16) no
C1 C2 C3 121.07(16) no
C2 C3 C7 119.93(16) no
C2 C3 C4 119.13(17) no
C4 C3 C7 120.93(17) no
C3 C4 C5 119.48(18) no
C4 C5 C6 121.09(17) no
C1 C6 C5 120.09(19) no
N1 C7 C3 121.91(16) no
C9 C8 C12 117.15(16) no
N1 C8 C12 116.06(15) no
N1 C8 C9 126.72(16) no
C8 C9 C10 118.67(17) no
C9 C10 C11 119.83(18) no
N2 C11 C10 123.09(18) no
N2 C12 C8 124.68(17) no
C3 C2 H2 119.00 no
C1 C2 H2 119.00 no
C3 C4 H4 120.00 no
C5 C4 H4 120.00 no
C4 C5 H5 119.00 no
C6 C5 H5 119.00 no
C1 C6 H6 120.00 no
C5 C6 H6 120.00 no
N1 C7 H7 119.00 no
C3 C7 H7 119.00 no
C8 C9 H9 121.00 no
C10 C9 H9 121.00 no
C11 C10 H10 120.00 no
C9 C10 H10 120.00 no
N2 C11 H11 118.00 no
C10 C11 H11 118.00 no
C8 C12 H12 118.00 no
N2 C12 H12 118.00 no
O2 C13 C18 118.56(11) no
C14 C13 C18 119.06(11) no
O2 C13 C14 122.38(8) no
C13 C14 C15 121.21(10) no
C14 C15 C19 120.14(14) no
C16 C15 C19 120.83(17) no
C14 C15 C16 119.02(16) no
C15 C16 C17 119.49(18) no
C16 C17 C18 121.11(17) no
C13 C18 C17 119.99(17) no
N3 C19 C15 122.14(15) no
N3 C20 C24 115.98(14) no
C21 C20 C24 117.11(16) no
N3 C20 C21 126.89(15) no
C20 C21 C22 119.00(16) no
C21 C22 C23 119.57(17) no
N4 C23 C22 122.80(16) no
N4 C24 C20 124.66(16) no
C13 C14 H14 119.00 no
C15 C14 H14 119.00 no
C15 C16 H16 120.00 no
C17 C16 H16 120.00 no
C16 C17 H17 119.00 no
C18 C17 H17 119.00 no
C13 C18 H18 120.00 no
C17 C18 H18 120.00 no
N3 C19 H19 119.00 no
C15 C19 H19 119.00 no
C20 C21 H21 120.00 no
C22 C21 H21 121.00 no
C21 C22 H22 120.00 no
C23 C22 H22 120.00 no
N4 C23 H23 119.00 no
C22 C23 H23 119.00 no
N4 C24 H24 118.00 no
C20 C24 H24 118.00 no

loop_
_geom_bond_atom_site_label_1
_geom_bond_atom_site_label_2
_geom_bond_distance
_geom_bond_publ_flag
O1 C1 1.360(2) no
O1 H1 0.8200 no
O2 C13 1.3594(11) no
O2 H2A 0.8200 no
N1 C7 1.265(2) no
N1 C8 1.408(2) no
N2 C11 1.333(2) no
N2 C12 1.331(2) no
N3 C20 1.4094(19) no
N3 C19 1.2658(19) no
N4 C23 1.3374(19) no
N4 C24 1.330(2) no
C1 C6 1.390(3) no
C1 C2 1.377(3) no
C2 C3 1.389(2) no
C3 C4 1.388(3) no
C3 C7 1.460(3) no
C4 C5 1.380(3) no
C5 C6 1.366(3) no
C8 C12 1.381(2) no
C8 C9 1.388(3) no
C9 C10 1.368(3) no
C10 C11 1.366(3) no
C2 H2 0.9300 no
C4 H4 0.9300 no
C5 H5 0.9300 no
C6 H6 0.9300 no
C7 H7 0.9300 no
C9 H9 0.9300 no
C10 H10 0.9300 no
C11 H11 0.9300 no
C12 H12 0.9300 no
C13 C14 1.3775(11) no
C13 C18 1.388(2) no
C14 C15 1.3870(19) no
C15 C16 1.389(3) no
C15 C19 1.459(3) no
C16 C17 1.379(3) no
C17 C18 1.369(3) no
C20 C21 1.389(2) no
C20 C24 1.381(2) no
C21 C22 1.369(3) no
C22 C23 1.373(3) no
C14 H14 0.9300 no
C16 H16 0.9300 no
C17 H17 0.9300 no
C18 H18 0.9300 no
C19 H19 0.9300 no
C21 H21 0.9300 no
C22 H22 0.9300 no
C23 H23 0.9300 no
C24 H24 0.9300 no

loop_
_geom_hbond_atom_site_label_D
_geom_hbond_atom_site_label_H
_geom_hbond_atom_site_label_A
_geom_hbond_site_symmetry_A
_geom_hbond_distance_DH
_geom_hbond_distance_HA
_geom_hbond_distance_DA
_geom_hbond_angle_DHA
_geom_hbond_publ_flag
O1 H1 N2 2_655 0.82 2.00 2.810(2) 172 yes
O2 H2A N4 2_656 0.82 1.99 2.8058(12) 174 yes

loop_
_geom_torsion_atom_site_label_1
_geom_torsion_atom_site_label_2
_geom_torsion_atom_site_label_3
_geom_torsion_atom_site_label_4
_geom_torsion
_geom_torsion_publ_flag
C8 N1 C7 C3 -177.57(15) no
C7 N1 C8 C9 25.4(3) no
C7 N1 C8 C12 -157.68(16) no
C12 N2 C11 C10 -0.7(3) no
C11 N2 C12 C8 1.3(3) no
C20 N3 C19 C15 -178.07(14) no
C19 N3 C20 C21 16.4(2) no
C19 N3 C20 C24 -165.28(15) no
C23 N4 C24 C20 1.1(2) no
C24 N4 C23 C22 -2.3(2) no
C6 C1 C2 C3 -2.0(3) no
O1 C1 C6 C5 -177.63(17) no
O1 C1 C2 C3 178.60(16) no
C2 C1 C6 C5 2.9(3) no
C1 C2 C3 C4 -0.9(3) no
C1 C2 C3 C7 177.73(16) no
C2 C3 C7 N1 -9.6(2) no
C4 C3 C7 N1 169.05(16) no
C2 C3 C4 C5 2.9(3) no
C7 C3 C4 C5 -175.76(16) no
C3 C4 C5 C6 -2.0(3) no
C4 C5 C6 C1 -1.0(3) no
N1 C8 C9 C10 177.26(17) no
C12 C8 C9 C10 0.4(3) no
C9 C8 C12 N2 -1.2(3) no
N1 C8 C12 N2 -178.40(16) no
C8 C9 C10 C11 0.2(3) no
C9 C10 C11 N2 0.0(3) no
O2 C13 C14 C15 177.30(11) no
C18 C13 C14 C15 -2.84(17) no
O2 C13 C18 C17 -176.90(14) no
C14 C13 C18 C17 3.2(2) no
C13 C14 C15 C16 -0.2(2) no
C13 C14 C15 C19 178.83(12) no
C14 C15 C16 C17 2.8(2) no
C19 C15 C16 C17 -176.18(16) no
C14 C15 C19 N3 -8.8(2) no
C16 C15 C19 N3 170.20(15) no
C15 C16 C17 C18 -2.5(3) no
C16 C17 C18 C13 -0.6(3) no
N3 C20 C21 C22 177.27(15) no
C24 C20 C21 C22 -1.0(2) no
N3 C20 C24 N4 -177.97(14) no
C21 C20 C24 N4 0.5(3) no
C20 C21 C22 C23 -0.1(3) no
C21 C22 C23 N4 1.8(3) no

loop_
_cod_related_entry_id
_cod_related_entry_database
_cod_related_entry_code
1 ChemSpider 757442
